data_1543634
loop_
_publ_author_name
'Lehnherr, Dan'
'Chen, Chen'
'Pedramrazi, Zahra'
'DeBlase, Catherine R.'
'Alzola, Joaquin M.'
'Keresztes, Ivan'
'Lobkovsky, Emil B.'
'Crommie, Michael F.'
'Dichtel, William R.'

_publ_section_title
;
 Sequence-defined oligo(ortho-arylene) foldamers derived from the
 benzannulation of ortho(arylene ethynylene)s
;
_journal_issue 10
_journal_name_full 'Chem. Sci.'
_journal_page_first 6357
_journal_paper_doi 10.1039/C6SC02520J
_journal_volume 7
_journal_year 2016
_chemical_formula_moiety 'C22 H14 F2'
_chemical_formula_sum 'C22 H14 F2'
_chemical_formula_weight 316.33
_chemical_name_systematic
; 
 ? 
;
_space_group_IT_number 14
_symmetry_cell_setting monoclinic
_symmetry_space_group_name_Hall '-P 2ybc'
_symmetry_space_group_name_H-M 'P 1 21/c 1'
_atom_sites_solution_hydrogens difmap
_atom_sites_solution_primary direct
_atom_sites_solution_secondary difmap
_audit_creation_method SHELXL-97
_audit_update_record
;
2016-06-07 deposited with the CCDC.
2016-07-08 downloaded from the CCDC.
;
_cell_angle_alpha 90.00
_cell_angle_beta 107.8353(6)
_cell_angle_gamma 90.00
_cell_formula_units_Z 8
_cell_length_a 16.4358(10)
_cell_length_b 19.7791(12)
_cell_length_c 10.5249(6)
_cell_measurement_reflns_used 9966
_cell_measurement_temperature 296(2)
_cell_measurement_theta_max 27.00
_cell_measurement_theta_min 3.42
_cell_volume 3257.1(3)
_computing_cell_refinement 'Bruker SAINT+'
_computing_data_collection 'Bruker APEX2'
_computing_data_reduction 'Bruker SAINT+'
_computing_molecular_graphics 'Bruker SHELXTL'
_computing_publication_material 'Bruker SHELXTL'
_computing_structure_refinement 'SHELXL-97 (Sheldrick, 1997)'
_computing_structure_solution 'SHELXS-97 (Sheldrick, 1990)'
_diffrn_ambient_temperature 296(2)
_diffrn_measured_fraction_theta_full 0.997
_diffrn_measured_fraction_theta_max 0.997
_diffrn_measurement_device_type 'Bruker X8 APEX II diffractometer'
_diffrn_measurement_method 'phi and omega scans'
_diffrn_radiation_monochromator graphite
_diffrn_radiation_source 'fine-focus sealed tube'
_diffrn_radiation_type MoK\a
_diffrn_radiation_wavelength 0.71073
_diffrn_reflns_av_R_equivalents 0.0312
_diffrn_reflns_av_sigmaI/netI 0.0196
_diffrn_reflns_limit_h_max 21
_diffrn_reflns_limit_h_min -21
_diffrn_reflns_limit_k_max 26
_diffrn_reflns_limit_k_min -26
_diffrn_reflns_limit_l_max 13
_diffrn_reflns_limit_l_min -14
_diffrn_reflns_number 50564
_diffrn_reflns_theta_full 28.29
_diffrn_reflns_theta_max 28.29
_diffrn_reflns_theta_min 3.35
_diffrn_standards_number 0
_exptl_absorpt_coefficient_mu 0.090
_exptl_absorpt_correction_T_max 0.9823
_exptl_absorpt_correction_T_min 0.9482
_exptl_absorpt_correction_type multi-scan
_exptl_absorpt_process_details SADABS
_exptl_crystal_colour colourless
_exptl_crystal_density_diffrn 1.290
_exptl_crystal_density_method 'not measured'
_exptl_crystal_description block
_exptl_crystal_F_000 1312
_exptl_crystal_size_max 0.60
_exptl_crystal_size_mid 0.40
_exptl_crystal_size_min 0.20
_refine_diff_density_max 0.161
_refine_diff_density_min -0.200
_refine_diff_density_rms 0.039
_refine_ls_extinction_method none
_refine_ls_goodness_of_fit_ref 1.012
_refine_ls_hydrogen_treatment refall
_refine_ls_matrix_type full
_refine_ls_number_parameters 545
_refine_ls_number_reflns 8057
_refine_ls_number_restraints 0
_refine_ls_restrained_S_all 1.012
_refine_ls_R_factor_all 0.0704
_refine_ls_R_factor_gt 0.0433
_refine_ls_shift/su_max 0.002
_refine_ls_shift/su_mean 0.000
_refine_ls_structure_factor_coef Fsqd
_refine_ls_weighting_details 'calc w=1/[\s^2^(Fo^2^)+(0.0447P)^2^+0.6373P] where P=(Fo^2^+2Fc^2^)/3'
_refine_ls_weighting_scheme calc
_refine_ls_wR_factor_gt 0.0981
_refine_ls_wR_factor_ref 0.1156
_reflns_number_gt 5440
_reflns_number_total 8057
_reflns_threshold_expression >2sigma(I)
_cod_data_source_file c6sc02520j2.cif
_cod_data_source_block dl10
_cod_depositor_comments
;
The following automatic conversions were performed:

'_symmetry_cell_setting' value 'Monoclinic' changed to 'monoclinic'
according to
/usr/data/users/saulius/crontab/automatic-downloads/rss-feeds/RSC/lib/dictionaries/cif_core.dic
dictionary named 'cif_core.dic' version 2.4.2 from 2011-04-26.

Automatic conversion script
Id: cif_fix_values 4268 2015-11-12 08:31:59Z antanas 

 Adding full bibliography for 1543631--1543639.cif.
;
_cod_original_sg_symbol_H-M P2(1)/c
_cod_database_code 1543634

loop_
_symmetry_equiv_pos_as_xyz
'x, y, z'
'-x, y+1/2, -z+1/2'
'-x, -y, -z'
'x, -y-1/2, z-1/2'

loop_
_atom_site_label
_atom_site_type_symbol
_atom_site_fract_x
_atom_site_fract_y
_atom_site_fract_z
_atom_site_U_iso_or_equiv
_atom_site_adp_type
_atom_site_occupancy
_atom_site_symmetry_multiplicity
_atom_site_calc_flag
F1 F 0.10170(8) 1.06124(5) 0.37667(12) 0.0934(3) Uani 1 1 d
F2 F 0.24465(7) 1.00491(5) 0.36044(12) 0.0940(3) Uani 1 1 d
C1 C 0.10603(10) 0.63758(9) 0.29571(19) 0.0642(4) Uani 1 1 d
H1 H 0.1108(11) 0.6664(9) 0.2224(19) 0.078(5) Uiso 1 1 d
C2 C 0.12579(12) 0.56972(10) 0.2988(3) 0.0857(6) Uani 1 1 d
H2 H 0.1458(14) 0.5492(11) 0.225(2) 0.109(7) Uiso 1 1 d
C3 C 0.11824(14) 0.53011(12) 0.4007(3) 0.0996(8) Uani 1 1 d
H3 H 0.1287(14) 0.4812(12) 0.402(2) 0.117(8) Uiso 1 1 d
C4 C 0.09109(14) 0.55785(11) 0.5002(3) 0.0905(7) Uani 1 1 d
H4 H 0.0828(13) 0.5331(11) 0.570(2) 0.096(7) Uiso 1 1 d
C5 C 0.07156(11) 0.62637(9) 0.49937(18) 0.0673(4) Uani 1 1 d
H5 H 0.0526(10) 0.6467(8) 0.5683(16) 0.062(5) Uiso 1 1 d
C6 C 0.07904(8) 0.66707(7) 0.39595(14) 0.0524(3) Uani 1 1 d
C7 C 0.06413(8) 0.74139(7) 0.39322(12) 0.0467(3) Uani 1 1 d
C8 C 0.12822(9) 0.78251(7) 0.37866(14) 0.0509(3) Uani 1 1 d
H8 H 0.1808(9) 0.7624(7) 0.3725(14) 0.053(4) Uiso 1 1 d
C9 C 0.12298(8) 0.85362(7) 0.37809(13) 0.0497(3) Uani 1 1 d
C10 C 0.19087(10) 0.89562(8) 0.36868(16) 0.0599(4) Uani 1 1 d
H10 H 0.2418(11) 0.8755(8) 0.3596(17) 0.074(5) Uiso 1 1 d
C11 C 0.18150(11) 0.96328(8) 0.36917(16) 0.0655(4) Uani 1 1 d
C12 C 0.10622(11) 0.99295(8) 0.37724(16) 0.0658(4) Uani 1 1 d
C13 C 0.04025(11) 0.95496(8) 0.38567(16) 0.0627(4) Uani 1 1 d
H13 H -0.0097(11) 0.9753(8) 0.3909(16) 0.067(5) Uiso 1 1 d
C14 C 0.04708(9) 0.88364(7) 0.38845(13) 0.0513(3) Uani 1 1 d
C15 C -0.01836(9) 0.84106(8) 0.40274(14) 0.0541(3) Uani 1 1 d
H15 H -0.0703(10) 0.8620(7) 0.4099(14) 0.057(4) Uiso 1 1 d
C16 C -0.01169(8) 0.77180(7) 0.40726(12) 0.0480(3) Uani 1 1 d
C17 C -0.08344(8) 0.73162(7) 0.42720(13) 0.0502(3) Uani 1 1 d
C18 C -0.11936(11) 0.75144(10) 0.52482(18) 0.0722(5) Uani 1 1 d
H18 H -0.0942(12) 0.7897(9) 0.5798(19) 0.084(6) Uiso 1 1 d
C19 C -0.18723(13) 0.71655(11) 0.5445(2) 0.0854(6) Uani 1 1 d
H19 H -0.2096(13) 0.7312(10) 0.613(2) 0.099(6) Uiso 1 1 d
C20 C -0.22064(12) 0.66146(10) 0.4673(2) 0.0755(5) Uani 1 1 d
H20 H -0.2672(13) 0.6372(9) 0.4797(19) 0.092(6) Uiso 1 1 d
C21 C -0.18605(10) 0.64097(9) 0.36970(17) 0.0628(4) Uani 1 1 d
H21 H -0.2083(11) 0.6025(9) 0.3153(17) 0.072(5) Uiso 1 1 d
C22 C -0.11803(9) 0.67551(8) 0.34999(14) 0.0534(3) Uani 1 1 d
H22 H -0.0926(10) 0.6605(7) 0.2835(16) 0.059(4) Uiso 1 1 d
F3 F 0.76387(7) 0.54110(6) 0.84066(11) 0.0944(3) Uani 1 1 d
F4 F 0.67089(7) 0.47149(5) 0.62966(11) 0.0873(3) Uani 1 1 d
C23 C 0.57905(11) 0.89533(8) 0.64071(16) 0.0607(4) Uani 1 1 d
H23 H 0.6355(11) 0.8836(8) 0.6467(16) 0.069(5) Uiso 1 1 d
C24 C 0.56003(13) 0.96056(9) 0.66962(18) 0.0715(5) Uani 1 1 d
H24 H 0.6053(12) 0.9948(9) 0.6927(18) 0.085(5) Uiso 1 1 d
C25 C 0.47730(13) 0.97784(10) 0.65914(17) 0.0715(5) Uani 1 1 d
H25 H 0.4623(11) 1.0239(9) 0.6741(18) 0.083(5) Uiso 1 1 d
C26 C 0.41344(11) 0.93015(9) 0.61888(16) 0.0651(4) Uani 1 1 d
H26 H 0.3577(11) 0.9407(8) 0.6124(16) 0.072(5) Uiso 1 1 d
C27 C 0.43217(9) 0.86519(8) 0.58960(14) 0.0547(3) Uani 1 1 d
H27 H 0.3879(10) 0.8309(7) 0.5634(15) 0.058(4) Uiso 1 1 d
C28 C 0.51557(8) 0.84651(7) 0.60028(12) 0.0487(3) Uani 1 1 d
C29 C 0.53688(8) 0.77539(7) 0.57657(13) 0.0476(3) Uani 1 1 d
C30 C 0.60103(8) 0.74309(8) 0.67288(14) 0.0522(3) Uani 1 1 d
H30 H 0.6314(9) 0.7682(7) 0.7534(15) 0.057(4) Uiso 1 1 d
C31 C 0.62064(8) 0.67435(7) 0.66303(13) 0.0510(3) Uani 1 1 d
C32 C 0.68645(10) 0.64037(9) 0.76255(16) 0.0612(4) Uani 1 1 d
H32 H 0.7180(11) 0.6657(8) 0.8365(17) 0.069(5) Uiso 1 1 d
C33 C 0.70108(10) 0.57427(9) 0.74756(16) 0.0650(4) Uani 1 1 d
C34 C 0.65288(10) 0.53776(8) 0.63674(17) 0.0622(4) Uani 1 1 d
C35 C 0.58993(10) 0.56773(8) 0.53944(16) 0.0568(4) Uani 1 1 d
H35 H 0.5568(11) 0.5411(8) 0.4609(18) 0.074(5) Uiso 1 1 d
C36 C 0.57201(8) 0.63725(7) 0.55002(13) 0.0496(3) Uani 1 1 d
C37 C 0.50772(9) 0.67138(8) 0.45066(14) 0.0506(3) Uani 1 1 d
H37 H 0.4762(10) 0.6453(7) 0.3708(15) 0.059(4) Uiso 1 1 d
C38 C 0.48969(8) 0.73844(7) 0.46053(12) 0.0469(3) Uani 1 1 d
C39 C 0.42398(8) 0.77094(7) 0.34697(13) 0.0492(3) Uani 1 1 d
C40 C 0.34430(9) 0.74104(9) 0.29187(15) 0.0608(4) Uani 1 1 d
H40 H 0.3311(10) 0.6993(8) 0.3301(16) 0.067(5) Uiso 1 1 d
C41 C 0.28500(10) 0.76967(11) 0.18211(17) 0.0727(5) Uani 1 1 d
H41 H 0.2296(13) 0.7467(9) 0.1468(19) 0.090(6) Uiso 1 1 d
C42 C 0.30384(11) 0.82739(11) 0.12512(17) 0.0740(5) Uani 1 1 d
H42 H 0.2631(12) 0.8477(9) 0.0496(19) 0.083(5) Uiso 1 1 d
C43 C 0.38255(11) 0.85769(10) 0.17811(16) 0.0670(4) Uani 1 1 d
H43 H 0.3972(11) 0.8977(9) 0.1379(18) 0.082(6) Uiso 1 1 d
C44 C 0.44188(10) 0.82970(8) 0.28829(14) 0.0561(3) Uani 1 1 d
H44 H 0.4969(10) 0.8509(7) 0.3251(15) 0.058(4) Uiso 1 1 d

loop_
_atom_site_aniso_label
_atom_site_aniso_U_11
_atom_site_aniso_U_22
_atom_site_aniso_U_33
_atom_site_aniso_U_23
_atom_site_aniso_U_13
_atom_site_aniso_U_12
F1 0.1098(8) 0.0534(6) 0.1152(9) 0.0109(5) 0.0318(7) 0.0016(5)
F2 0.0839(7) 0.0765(7) 0.1236(9) 0.0210(6) 0.0349(6) -0.0198(6)
C1 0.0477(8) 0.0631(10) 0.0789(11) -0.0083(8) 0.0154(8) 0.0040(7)
C2 0.0635(11) 0.0709(12) 0.1122(17) -0.0200(12) 0.0114(11) 0.0103(9)
C3 0.0780(13) 0.0612(12) 0.132(2) -0.0048(14) -0.0093(13) 0.0080(10)
C4 0.0747(12) 0.0731(13) 0.0983(16) 0.0302(12) -0.0114(11) -0.0102(10)
C5 0.0566(9) 0.0701(10) 0.0642(10) 0.0109(8) 0.0021(8) -0.0048(8)
C6 0.0354(6) 0.0572(8) 0.0577(8) 0.0016(6) 0.0042(6) -0.0001(6)
C7 0.0413(7) 0.0565(8) 0.0405(6) -0.0005(6) 0.0098(5) 0.0007(6)
C8 0.0410(7) 0.0598(8) 0.0527(8) 0.0021(6) 0.0154(6) 0.0045(6)
C9 0.0456(7) 0.0585(8) 0.0438(7) 0.0033(6) 0.0118(6) -0.0003(6)
C10 0.0519(8) 0.0655(10) 0.0630(9) 0.0063(7) 0.0186(7) -0.0023(7)
C11 0.0641(9) 0.0647(10) 0.0658(10) 0.0118(7) 0.0173(8) -0.0112(8)
C12 0.0785(11) 0.0525(9) 0.0631(9) 0.0065(7) 0.0166(8) -0.0002(8)
C13 0.0641(10) 0.0606(9) 0.0637(9) 0.0007(7) 0.0201(8) 0.0095(8)
C14 0.0515(8) 0.0562(8) 0.0454(7) -0.0010(6) 0.0137(6) 0.0029(6)
C15 0.0458(7) 0.0636(9) 0.0553(8) -0.0053(7) 0.0191(6) 0.0046(7)
C16 0.0425(7) 0.0615(8) 0.0401(7) -0.0044(6) 0.0126(5) -0.0020(6)
C17 0.0420(7) 0.0635(8) 0.0453(7) -0.0015(6) 0.0136(6) -0.0009(6)
C18 0.0706(11) 0.0875(12) 0.0690(10) -0.0205(9) 0.0368(9) -0.0184(9)
C19 0.0822(13) 0.1066(15) 0.0871(13) -0.0163(11) 0.0551(11) -0.0194(11)
C20 0.0572(10) 0.0895(13) 0.0865(12) 0.0052(10) 0.0319(9) -0.0141(9)
C21 0.0500(8) 0.0673(10) 0.0662(10) -0.0011(8) 0.0107(7) -0.0077(7)
C22 0.0459(7) 0.0655(9) 0.0476(7) -0.0021(6) 0.0127(6) -0.0012(6)
F3 0.0895(7) 0.0992(8) 0.0812(7) 0.0182(6) 0.0064(6) 0.0364(6)
F4 0.0966(8) 0.0658(6) 0.1010(8) 0.0093(5) 0.0325(6) 0.0175(5)
C23 0.0504(8) 0.0706(10) 0.0617(9) -0.0067(7) 0.0183(7) -0.0054(7)
C24 0.0784(12) 0.0671(10) 0.0732(11) -0.0093(8) 0.0295(9) -0.0144(9)
C25 0.0899(13) 0.0633(10) 0.0658(10) -0.0009(8) 0.0304(9) 0.0082(9)
C26 0.0595(10) 0.0809(12) 0.0566(9) 0.0006(8) 0.0203(7) 0.0152(9)
C27 0.0482(8) 0.0712(10) 0.0450(7) -0.0012(7) 0.0147(6) 0.0000(7)
C28 0.0445(7) 0.0619(8) 0.0388(6) -0.0006(6) 0.0116(5) -0.0010(6)
C29 0.0376(6) 0.0617(8) 0.0442(7) -0.0007(6) 0.0137(5) -0.0030(6)
C30 0.0423(7) 0.0661(9) 0.0449(7) -0.0054(6) 0.0087(6) -0.0021(6)
C31 0.0409(7) 0.0662(9) 0.0469(7) 0.0030(6) 0.0150(6) 0.0012(6)
C32 0.0502(8) 0.0782(11) 0.0515(8) 0.0014(8) 0.0101(7) 0.0049(8)
C33 0.0576(9) 0.0769(11) 0.0609(9) 0.0159(8) 0.0189(7) 0.0158(8)
C34 0.0646(9) 0.0596(9) 0.0700(10) 0.0083(7) 0.0318(8) 0.0064(7)
C35 0.0547(8) 0.0616(9) 0.0579(9) 0.0014(7) 0.0230(7) -0.0030(7)
C36 0.0431(7) 0.0619(8) 0.0474(7) 0.0009(6) 0.0191(6) -0.0035(6)
C37 0.0444(7) 0.0638(9) 0.0431(7) -0.0030(6) 0.0127(6) -0.0053(6)
C38 0.0366(6) 0.0634(8) 0.0409(7) -0.0002(6) 0.0124(5) -0.0035(6)
C39 0.0405(7) 0.0664(9) 0.0411(7) -0.0044(6) 0.0130(5) 0.0022(6)
C40 0.0456(8) 0.0821(11) 0.0525(8) -0.0062(8) 0.0118(6) -0.0025(7)
C41 0.0417(8) 0.1116(15) 0.0580(9) -0.0101(10) 0.0049(7) 0.0039(9)
C42 0.0568(10) 0.1092(15) 0.0505(9) 0.0031(9) 0.0082(8) 0.0261(10)
C43 0.0706(11) 0.0805(12) 0.0504(8) 0.0064(8) 0.0192(8) 0.0162(9)
C44 0.0491(8) 0.0725(10) 0.0468(8) 0.0000(7) 0.0147(6) 0.0016(7)

loop_
_atom_type_symbol
_atom_type_description
_atom_type_scat_dispersion_real
_atom_type_scat_dispersion_imag
_atom_type_scat_source
C C 0.0033 0.0016 'International Tables Vol C Tables 4.2.6.8 and 6.1.1.4'
H H 0.0000 0.0000 'International Tables Vol C Tables 4.2.6.8 and 6.1.1.4'
F F 0.0171 0.0103 'International Tables Vol C Tables 4.2.6.8 and 6.1.1.4'

loop_
_geom_angle_atom_site_label_1
_geom_angle_atom_site_label_2
_geom_angle_atom_site_label_3
_geom_angle
C2 C1 C6 121.2(2)
C3 C2 C1 120.0(2)
C2 C3 C4 120.0(2)
C3 C4 C5 120.8(2)
C6 C5 C4 119.6(2)
C5 C6 C1 118.45(16)
C5 C6 C7 122.25(14)
C1 C6 C7 119.20(14)
C8 C7 C16 118.91(13)
C8 C7 C6 117.30(12)
C16 C7 C6 123.79(12)
C7 C8 C9 122.86(13)
C8 C9 C10 122.44(13)
C8 C9 C14 118.20(12)
C10 C9 C14 119.36(13)
C11 C10 C9 119.22(15)
C10 C11 F2 120.96(16)
C10 C11 C12 121.51(15)
F2 C11 C12 117.53(15)
C13 C12 F1 120.94(16)
C13 C12 C11 121.13(15)
F1 C12 C11 117.92(15)
C12 C13 C14 119.89(16)
C15 C14 C13 122.65(14)
C15 C14 C9 118.47(13)
C13 C14 C9 118.87(14)
C16 C15 C14 122.96(13)
C15 C16 C7 118.56(12)
C15 C16 C17 118.61(12)
C7 C16 C17 122.83(12)
C22 C17 C18 117.86(14)
C22 C17 C16 122.92(12)
C18 C17 C16 119.20(13)
C19 C18 C17 121.08(17)
C20 C19 C18 120.26(17)
C19 C20 C21 119.62(16)
C22 C21 C20 120.32(16)
C21 C22 C17 120.85(14)
C24 C23 C28 121.11(16)
C25 C24 C23 119.96(17)
C24 C25 C26 119.78(17)
C27 C26 C25 120.38(16)
C26 C27 C28 120.79(15)
C27 C28 C23 117.99(14)
C27 C28 C29 120.93(13)
C23 C28 C29 120.98(13)
C30 C29 C38 118.97(13)
C30 C29 C28 118.80(12)
C38 C29 C28 122.13(12)
C29 C30 C31 122.35(13)
C30 C31 C36 118.58(12)
C30 C31 C32 122.77(13)
C36 C31 C32 118.64(14)
C33 C32 C31 119.66(15)
F3 C33 C32 120.58(16)
F3 C33 C34 117.78(15)
C32 C33 C34 121.64(15)
C35 C34 F4 120.95(16)
C35 C34 C33 120.96(15)
F4 C34 C33 118.09(14)
C34 C35 C36 119.72(15)
C37 C36 C31 118.44(13)
C37 C36 C35 122.18(13)
C31 C36 C35 119.38(13)
C38 C37 C36 122.52(13)
C37 C38 C29 119.08(12)
C37 C38 C39 118.54(12)
C29 C38 C39 122.34(12)
C40 C39 C44 118.08(14)
C40 C39 C38 120.64(13)
C44 C39 C38 121.18(12)
C41 C40 C39 120.42(17)
C42 C41 C40 120.74(17)
C41 C42 C43 119.70(16)
C42 C43 C44 119.91(18)
C43 C44 C39 121.14(15)

loop_
_geom_bond_atom_site_label_1
_geom_bond_atom_site_label_2
_geom_bond_distance
F1 C12 1.3525(18)
F2 C11 1.3499(18)
C1 C2 1.379(3)
C1 C6 1.392(2)
C2 C3 1.364(3)
C3 C4 1.372(4)
C4 C5 1.392(3)
C5 C6 1.389(2)
C6 C7 1.4890(19)
C7 C8 1.3760(19)
C7 C16 1.4317(18)
C8 C9 1.409(2)
C9 C10 1.419(2)
C9 C14 1.4156(19)
C10 C11 1.347(2)
C11 C12 1.395(2)
C12 C13 1.344(2)
C13 C14 1.415(2)
C14 C15 1.410(2)
C15 C16 1.374(2)
C16 C17 1.4892(18)
C17 C22 1.390(2)
C17 C18 1.389(2)
C18 C19 1.380(2)
C19 C20 1.370(3)
C20 C21 1.378(2)
C21 C22 1.379(2)
F3 C33 1.3551(17)
F4 C34 1.3509(18)
C23 C24 1.383(2)
C23 C28 1.389(2)
C24 C25 1.373(3)
C25 C26 1.378(3)
C26 C27 1.378(2)
C27 C28 1.3905(19)
C28 C29 1.4891(19)
C29 C30 1.3758(19)
C29 C38 1.4307(18)
C30 C31 1.408(2)
C31 C36 1.4177(19)
C31 C32 1.423(2)
C32 C33 1.347(2)
C33 C34 1.394(2)
C34 C35 1.350(2)
C35 C36 1.418(2)
C36 C37 1.4102(19)
C37 C38 1.370(2)
C38 C39 1.4892(18)
C39 C40 1.391(2)
C39 C44 1.389(2)
C40 C41 1.384(2)
C41 C42 1.369(3)
C42 C43 1.379(3)
C43 C44 1.382(2)
